data_4030605
loop_
_publ_author_name
'Jaulmes, S.'
'Wallez, G.'
'Elfakir, A.'
'Quarton, M.'

_publ_section_title
;
 Crystal growth and structure determination of the monoarsenate CsBeAsO4
;
_journal_name_full 'European Journal of Solid State and Inorganic Chemistry'
_journal_page_first 1007
_journal_page_last 1015
_journal_volume 30
_journal_year 1993
_chemical_formula_sum 'As Be Cs O4'
_chemical_formula_weight 280.84
_space_group_IT_number 33
_symmetry_cell_setting orthorhombic
_symmetry_Int_Tables_number 33
_symmetry_space_group_name_Hall 'P 2c -2n'
_symmetry_space_group_name_H-M 'P n a 21'
_cell_angle_alpha 90
_cell_angle_beta 90
_cell_angle_gamma 90
_cell_formula_units_Z 4
_cell_length_a 9.342(4)
_cell_length_b 8.821(5)
_cell_length_c 5.166(2)
_cell_volume 425.7(3)
_diffrn_ambient_temperature 293
_diffrn_radiation_probe x-ray
_diffrn_radiation_type MoK\a
_diffrn_radiation_wavelength 0.71069
_exptl_absorpt_coefficient_mu 16.287
_exptl_crystal_density_diffrn 4.382
_exptl_crystal_F_000 496
_refine_ls_number_parameters 64
_refine_ls_number_reflns 685
_refine_ls_R_factor_gt 0.0548
_refine_ls_wR_factor_gt 0.0554
_cod_data_source_file EJSSIC-1993-30-1007-1015.cif
_cod_data_source_block CsBeAsO4
_cod_database_code 4030605

loop_
_symmetry_equiv_pos_site_id
_symmetry_equiv_pos_as_xyz
1 x,y,z
2 -x,-y,1/2+z
3 1/2-x,1/2+y,1/2+z
4 1/2+x,1/2-y,z

loop_
_atom_site_aniso_label
_atom_site_aniso_U_11
_atom_site_aniso_U_22
_atom_site_aniso_U_33
_atom_site_aniso_U_23
_atom_site_aniso_U_13
_atom_site_aniso_U_12
As 0.0076(5) 0.0084(5) 0.0093(5) -0.0050(10) -0.004(2) -0.0011(4)
O1 0.026(6) 0.014(6) 0.015(5) -0.001(4) -0.002(4) 0.009(5)
O2 0.009(4) 0.013(6) 0.013(5) 0.016(5) 0.004(4) 0.000(4)
O3 0.027(6) 0.009(5) 0.010(5) 0.001(5) 0.003(5) 0.005(4)
O4 0.009(4) 0.034(5) 0.020(8) 0.010(9) -0.010(10) 0.005(4)
Cs 0.0151(4) 0.0205(4) 0.0186(4) -0.0029(9) 0.0000(10) -0.007(3)
Be 0.017(8) 0.009(7) 0.019(8) -0.030(10) -0.020(10) 0.001(6)

loop_
_atom_site_label
_atom_site_type_symbol
_atom_site_thermal_displace_type
_atom_site_fract_x
_atom_site_fract_y
_atom_site_fract_z
_atom_site_occupancy
_atom_site_U_iso_or_equiv
As As Uani 0.17480(10) 0.58500(10) 0.9930(10) 1.000 0.0084(3)
O1 O Uani 0.2380(10) 0.2410(10) 0.417(2) 1.000 0.018(3)
O2 O Uani 0.7760(10) 0.5510(10) 0.294(2) 1.000 0.012(3)
O3 O Uani 0.2740(10) 0.0360(10) 0.807(2) 1.000 0.015(3)
O4 O Uani 0.9990(10) 0.377(2) 0.486(6) 1.000 0.021(3)
Cs Cs Uani 0.00611(8) 0.18100(10) 0.00000 1.000 0.0181(2)
Be Be Uani 0.328(2) 0.905(2) 0.997(7) 1.000 0.015(4)

loop_
_atom_type_symbol
_atom_type_description
_atom_type_scat_dispersion_real
_atom_type_scat_dispersion_imag
_atom_type_scat_source
As As 0.0499 2.0058 ' International Tables Vol C Tables 4.2.6.8 and 6.1.1.4'
Be Be 0.0005 0.0002 ' International Tables Vol C Tables 4.2.6.8 and 6.1.1.4'
Cs Cs -0.3680 2.1192 ' International Tables Vol C Tables 4.2.6.8 and 6.1.1.4'
O O 0.0106 0.0060 ' International Tables Vol C Tables 4.2.6.8 and 6.1.1.4'

loop_
_geom_angle_atom_site_label_1
_geom_angle_atom_site_label_2
_geom_angle_atom_site_label_3
_geom_angle
_geom_angle_site_symmetry_1
_geom_angle_site_symmetry_3
_geom_angle_publ_flag
O2 As O4 114.0(9) 2_665 2_665 yes
O1 As O2 108.8(5) 3_555 2_665 yes
O2 As O3 108.9(5) 2_665 3_555 yes
O1 As O4 108.1(7) 3_555 2_665 yes
O3 As O4 109.8(11) 3_555 2_665 yes
O1 As O3 107.0(5) 3_555 3_555 yes

loop_
_geom_bond_atom_site_label_1
_geom_bond_atom_site_label_2
_geom_bond_distance
_geom_bond_site_symmetry_2
_geom_bond_publ_flag
As O2 1.645(10) 2_665 yes
As O4 1.658(10) 2_665 yes
As O1 1.647(9) 3_555 yes
As O3 1.746(11) 3_555 yes
